data_2103658
loop_
_publ_author_name
'Burchell, Colin J.'
'Ferguson, George'
'Lough, Alan J.'
'Gregson, Richard M.'
'Glidewell, Christopher'

_publ_section_title
;
 Hydrated salts of 3,5-dihydroxybenzoic acid with organic diamines:
 hydrogen-bonded supramolecular structures in two and three dimensions
;
_journal_issue 3
_journal_name_full 'Acta Crystallographica Section B'
_journal_page_first 329
_journal_page_last 338
_journal_paper_doi 10.1107/S0108768100019832
_journal_volume 57
_journal_year 2001
_chemical_formula_moiety 'C6 H13 N2, C7 H5 O4, H2 O'
_chemical_formula_sum 'C13 H20 N2 O5'
_chemical_formula_weight 284.31
_chemical_name_systematic
;
1,4-Diazabicyclo[2.2.2]octane--3,5-dihydroxybenzoic
acid--water (1/1/1)
;
_space_group_IT_number 14
_symmetry_cell_setting monoclinic
_symmetry_space_group_name_Hall '-P 2ybc'
_symmetry_space_group_name_H-M 'P 1 21/c 1'
_cell_angle_alpha 90
_cell_angle_beta 101.969(2)
_cell_angle_gamma 90
_cell_formula_units_Z 8
_cell_length_a 9.4478(4)
_cell_length_b 11.7644(4)
_cell_length_c 25.9024(12)
_cell_measurement_reflns_used 15105
_cell_measurement_temperature 100(2)
_cell_measurement_theta_max 27.47
_cell_measurement_theta_min 2.79
_cell_volume 2816.4(2)
_computing_cell_refinement 'DENZO-SMN (Otwinowski & Minor, 1997)'
_computing_data_collection 'Kappa-CCD server software (Nonius, 1997)'
_computing_data_reduction 'DENZO-SMN (Otwinowski & Minor, 1997)'
_computing_molecular_graphics 'ORTEP (Johnson, 1976), PLATON (Spek, 2000)'
_computing_publication_material 'SHELXL-97 and WordPerfect macro PRPKAPPA (Ferguson, 1999)'
_computing_structure_refinement 'SHELXL-97 (Sheldrick, 1997b)'
_computing_structure_solution 'SHELXS-97 (Sheldrick, 1997a)'
_diffrn_ambient_temperature 100(2)
_diffrn_measured_fraction_theta_full .989
_diffrn_measured_fraction_theta_max .989
_diffrn_measurement_device_type Kappa-CCD
_diffrn_measurement_method '\f scans and \w scans with \k offsets'
_diffrn_radiation_monochromator graphite
_diffrn_radiation_source 'fine-focus sealed X-ray tube'
_diffrn_radiation_type 'Mo K\a'
_diffrn_radiation_wavelength .71073
_diffrn_reflns_av_R_equivalents .028
_diffrn_reflns_av_sigmaI/netI .0804
_diffrn_reflns_limit_h_max 12
_diffrn_reflns_limit_h_min 0
_diffrn_reflns_limit_k_max 0
_diffrn_reflns_limit_k_min -15
_diffrn_reflns_limit_l_max 32
_diffrn_reflns_limit_l_min -33
_diffrn_reflns_number 15105
_diffrn_reflns_theta_full 27.47
_diffrn_reflns_theta_max 27.47
_diffrn_reflns_theta_min 2.79
_diffrn_standards_decay_% 0
_exptl_absorpt_coefficient_mu .103
_exptl_absorpt_correction_T_max .9867
_exptl_absorpt_correction_T_min .9697
_exptl_absorpt_correction_type multi-scan
_exptl_absorpt_process_details 'DENZO-SMN (Otwinowski & Minor, 1997)'
_exptl_crystal_colour colourless
_exptl_crystal_density_diffrn 1.341
_exptl_crystal_density_method 'not measured'
_exptl_crystal_description plate
_exptl_crystal_F_000 1216
_exptl_crystal_size_max .30
_exptl_crystal_size_mid .25
_exptl_crystal_size_min .13
_refine_diff_density_max .281
_refine_diff_density_min -.224
_refine_ls_extinction_method none
_refine_ls_goodness_of_fit_ref 1.045
_refine_ls_hydrogen_treatment constr
_refine_ls_matrix_type full
_refine_ls_number_parameters 379
_refine_ls_number_reflns 6382
_refine_ls_number_restraints 4
_refine_ls_restrained_S_all 1.045
_refine_ls_R_factor_all .1039
_refine_ls_R_factor_gt .0538
_refine_ls_shift/su_max .000
_refine_ls_shift/su_mean .000
_refine_ls_structure_factor_coef Fsqd
_refine_ls_weighting_details 'w=1/[\s^2^(Fo^2^)+(0.0544P)^2^+0.0968P] where P=(Fo^2^+2Fc^2^)/3'
_refine_ls_weighting_scheme calc
_refine_ls_wR_factor_ref .1313
_reflns_number_gt 3976
_reflns_number_total 6382
_reflns_threshold_expression >2\s(I)
_cod_data_source_file na0115.cif
_cod_data_source_block 1
_cod_depositor_comments
;
The following automatic conversions were performed:
'_exptl_absorpt_correction_type' value 'Multi-scan' changed to
'multi-scan' according to
'/home/saulius/struct/CIF-dictionaries/cif_core.dic' dictionary named
'cif_core.dic' version 2.4.1 from 2010-06-29.

Automatic conversion script
Id: cif_fix_enum 1527 2010-12-29 10:47:43Z saulius 

The following automatic conversions were performed:

'_exptl_absorpt_correction_type' value 'Multi-scan' changed to
'multi-scan' according to
/home/saulius/struct/CIF-dictionaries/cif_core.dic dictionary named
'cif_core.dic' version 2.4.1 from 2010-06-29.

Automatic conversion script
Id: cif_fix_values 1715 2011-07-08 13:25:40Z adriana 
;
_cod_original_sg_symbol_H-M 'P 21/c'
_cod_database_code 2103658
_cod_database_fobs_code 2103658

loop_
_symmetry_equiv_pos_as_xyz
'x, y, z'
'-x, y+1/2, -z+1/2'
'-x, -y, -z'
'x, -y-1/2, z-1/2'

loop_
_atom_site_label
_atom_site_fract_x
_atom_site_fract_y
_atom_site_fract_z
_atom_site_U_iso_or_equiv
_atom_site_adp_type
_atom_site_calc_flag
_atom_site_refinement_flags
_atom_site_occupancy
_atom_site_type_symbol
O11 .36065(14) .22719(10) .38842(5) .0249(3) Uani d . 1 O
O13 .32294(16) .28105(10) .19326(5) .0307(4) Uani d . 1 O
O12 .31406(15) .04408(10) .39657(5) .0277(3) Uani d . 1 O
O15 .36665(17) -.12219(10) .22238(5) .0307(4) Uani d . 1 O
C11 .33986(19) .11054(15) .31178(7) .0188(4) Uani d . 1 C
C12 .3335(2) .20387(15) .27838(7) .0206(4) Uani d . 1 C
C13 .3337(2) .18777(15) .22520(7) .0223(4) Uani d . 1 C
C14 .3426(2) .07860(15) .20554(7) .0217(4) Uani d . 1 C
C15 .3521(2) -.01404(15) .23915(7) .0211(4) Uani d . 1 C
C16 .3492(2) .00104(15) .29214(7) .0205(4) Uani d . 1 C
C17 .3381(2) .12686(15) .36933(7) .0199(4) Uani d . 1 C
O21 .16930(19) .94541(12) .55696(6) .0470(5) Uani d . 1 O
O22 .17361(16) .77812(11) .59704(5) .0315(4) Uani d . 1 O
O23 .20451(15) .83694(11) .36934(5) .0275(3) Uani d . 1 O
O25 .13207(17) .48982(10) .45457(5) .0331(4) Uani d . 1 O
C21 .1703(2) .77829(15) .50540(7) .0204(4) Uani d . 1 C
C22 .1848(2) .83976(16) .46093(7) .0217(4) Uani d . 1 C
C23 .1869(2) .78241(15) .41432(7) .0209(4) Uani d . 1 C
C24 .1711(2) .66506(15) .41152(7) .0219(4) Uani d . 1 C
C25 .1526(2) .60463(15) .45574(7) .0223(4) Uani d . 1 C
C26 .1538(2) .66076(15) .50312(7) .0217(4) Uani d . 1 C
C27 .1710(2) .84099(17) .55641(8) .0255(5) Uani d . 1 C
N31 .34719(17) .22007(12) .49341(6) .0223(4) Uani d . 1 N
N32 .33476(17) .25056(13) .58905(6) .0226(4) Uani d . 1 N
C31 .1919(2) .22225(16) .49827(7) .0248(5) Uani d . 1 C
C32 .1884(2) .2400(2) .55635(8) .0396(6) Uani d . 1 C
C33 .4229(2) .12401(16) .52558(7) .0265(5) Uani d . 1 C
C34 .4167(3) .14669(18) .58332(8) .0354(6) Uani d . 1 C
C35 .4207(2) .32963(16) .51227(7) .0269(5) Uani d . 1 C
C36 .4078(3) .34652(18) .56955(8) .0403(6) Uani d . 1 C
N41 .14892(17) .88461(12) .68157(6) .0229(4) Uani d . 1 N
N42 .13296(17) .97439(13) .76916(6) .0244(4) Uani d . 1 N
C41 .2969(2) .91240(17) .71126(8) .0292(5) Uani d . 1 C
C42 .2852(2) .95525(17) .76594(8) .0299(5) Uani d . 1 C
C43 .0776(2) .80384(16) .71260(8) .0282(5) Uani d . 1 C
C44 .0576(2) .86338(16) .76306(8) .0286(5) Uani d . 1 C
C45 .0608(2) .99054(17) .67159(8) .0309(5) Uani d . 1 C
C46 .0629(2) 1.04780(16) .72492(7) .0268(5) Uani d . 1 C
O1 .40434(17) -.13282(12) .12370(6) .0321(4) Uani d D 1 O
O2 .14775(18) .39832(12) .36246(6) .0350(4) Uani d D 1 O
H13 .3264 .2607 .1625 .046 Uiso calc R 1 H
H15 .3793 -.1209 .1912 .046 Uiso calc R 1 H
H12 .3289 .2785 .2919 .025 Uiso calc R 1 H
H14 .3421 .0675 .1692 .026 Uiso calc R 1 H
H16 .3535 -.0629 .3148 .025 Uiso calc R 1 H
H23 .2337 .9036 .3768 .041 Uiso calc R 1 H
H25 .1363 .4648 .4245 .050 Uiso calc R 1 H
H22 .1932 .9202 .4625 .026 Uiso calc R 1 H
H24 .1729 .6263 .3795 .026 Uiso calc R 1 H
H26 .1435 .6193 .5336 .026 Uiso calc R 1 H
H31 .3515 .2091 .4582 .027 Uiso calc R 1 H
H31A .1442 .1496 .4856 .030 Uiso calc R 1 H
H31B .1401 .2848 .4767 .030 Uiso calc R 1 H
H32A .1326 .3097 .5601 .047 Uiso calc R 1 H
H32B .1385 .1750 .5690 .047 Uiso calc R 1 H
H33A .5247 .1195 .5216 .032 Uiso calc R 1 H
H33B .3746 .0511 .5137 .032 Uiso calc R 1 H
H34A .3707 .0811 .5973 .042 Uiso calc R 1 H
H34B .5164 .1543 .6044 .042 Uiso calc R 1 H
H35A .3740 .3935 .4903 .032 Uiso calc R 1 H
H35B .5238 .3267 .5098 .032 Uiso calc R 1 H
H36A .5057 .3555 .5919 .048 Uiso calc R 1 H
H36B .3529 .4171 .5724 .048 Uiso calc R 1 H
H41 .1548 .8514 .6495 .028 Uiso calc R 1 H
H41A .3406 .9717 .6924 .035 Uiso calc R 1 H
H41B .3590 .8439 .7146 .035 Uiso calc R 1 H
H42A .3290 .8988 .7929 .036 Uiso calc R 1 H
H42B .3398 1.0272 .7736 .036 Uiso calc R 1 H
H43A .1382 .7352 .7216 .034 Uiso calc R 1 H
H43B -.0176 .7802 .6915 .034 Uiso calc R 1 H
H44A -.0468 .8752 .7618 .034 Uiso calc R 1 H
H44B .0966 .8147 .7939 .034 Uiso calc R 1 H
H45A -.0398 .9720 .6540 .037 Uiso calc R 1 H
H45B .1019 1.0423 .6484 .037 Uiso calc R 1 H
H46A .1159 1.1207 .7266 .032 Uiso calc R 1 H
H46B -.0375 1.0645 .7282 .032 Uiso calc R 1 H
H1A .328(3) -.178(2) .1098(11) .082(5) Uiso d D 1 H
H1B .484(3) -.176(2) .1225(11) .082(5) Uiso d D 1 H
H2A .147(3) .445(2) .3330(10) .082(5) Uiso d D 1 H
H2B .221(3) .349(2) .3646(11) .082(5) Uiso d D 1 H

loop_
_atom_site_aniso_label
_atom_site_aniso_U_11
_atom_site_aniso_U_22
_atom_site_aniso_U_33
_atom_site_aniso_U_12
_atom_site_aniso_U_13
_atom_site_aniso_U_23
O11 .0363(9) .0214(7) .0181(7) -.0014(6) .0080(6) -.0001(6)
O13 .0539(10) .0238(7) .0160(7) .0065(7) .0107(7) .0051(6)
O12 .0421(9) .0244(7) .0177(7) -.0053(6) .0086(6) .0031(6)
O15 .0496(10) .0217(7) .0230(8) -.0017(6) .0124(7) -.0040(6)
C11 .0172(11) .0243(10) .0144(9) .0003(8) .0024(8) -.0003(8)
C12 .0238(11) .0213(10) .0164(9) .0026(8) .0036(8) .0003(8)
C13 .0245(11) .0230(10) .0191(10) .0008(8) .0037(8) .0032(9)
C14 .0248(11) .0262(10) .0144(9) .0009(8) .0050(8) -.0003(8)
C15 .0217(11) .0202(10) .0215(10) -.0037(8) .0048(8) -.0053(8)
C16 .0224(11) .0217(10) .0176(10) -.0008(8) .0045(8) .0021(8)
C17 .0190(11) .0229(10) .0172(10) .0015(8) .0024(8) -.0012(9)
O21 .0904(14) .0241(8) .0314(9) -.0077(8) .0241(9) -.0053(7)
O22 .0454(10) .0315(8) .0198(7) .0027(7) .0117(7) -.0001(6)
O23 .0413(9) .0243(7) .0182(7) -.0058(7) .0096(6) .0028(6)
O25 .0605(11) .0184(7) .0224(8) -.0014(7) .0129(7) -.0007(6)
C21 .0192(11) .0226(10) .0197(10) -.0006(8) .0046(8) .0002(8)
C22 .0230(11) .0196(10) .0220(10) -.0035(8) .0033(8) -.0029(8)
C23 .0215(11) .0235(10) .0179(10) -.0001(8) .0046(8) .0042(8)
C24 .0269(12) .0210(10) .0181(10) .0011(8) .0054(8) -.0013(8)
C25 .0256(11) .0185(10) .0225(10) .0014(8) .0048(8) .0011(8)
C26 .0232(11) .0235(10) .0186(10) .0023(8) .0048(8) .0043(8)
C27 .0259(12) .0282(12) .0232(11) -.0026(9) .0068(9) -.0018(9)
N31 .0255(10) .0270(9) .0153(8) -.0013(7) .0063(7) -.0032(7)
N32 .0262(10) .0230(8) .0185(8) .0007(7) .0044(7) -.0020(7)
C31 .0222(12) .0296(11) .0218(10) -.0002(9) .0023(8) .0020(9)
C32 .0271(13) .0698(16) .0217(11) .0059(11) .0048(10) -.0026(11)
C33 .0259(12) .0260(11) .0274(11) .0070(8) .0053(9) -.0015(9)
C34 .0480(15) .0350(12) .0215(11) .0144(11) .0034(10) .0002(10)
C35 .0335(13) .0257(11) .0228(11) -.0059(9) .0086(9) -.0008(9)
C36 .0631(17) .0343(12) .0273(12) -.0158(11) .0178(11) -.0057(10)
N41 .0273(10) .0250(9) .0175(8) .0001(7) .0068(7) -.0030(7)
N42 .0239(10) .0262(9) .0228(9) -.0007(7) .0038(7) -.0034(7)
C41 .0231(12) .0332(11) .0320(12) -.0022(9) .0070(9) -.0021(10)
C42 .0217(12) .0330(11) .0321(12) -.0004(9) -.0012(9) -.0099(10)
C43 .0317(13) .0263(11) .0283(11) -.0075(9) .0100(9) -.0025(9)
C44 .0346(13) .0305(11) .0211(11) -.0067(9) .0066(9) -.0005(9)
C45 .0361(13) .0310(11) .0235(11) .0090(10) .0012(9) .0003(9)
C46 .0259(12) .0262(11) .0281(11) .0037(9) .0052(9) -.0027(9)
O1 .0370(10) .0317(8) .0274(8) .0038(7) .0059(7) -.0060(7)
O2 .0523(11) .0304(8) .0246(8) .0081(7) .0132(8) .0012(7)

loop_
_atom_type_symbol
_atom_type_description
_atom_type_scat_dispersion_real
_atom_type_scat_dispersion_imag
_atom_type_scat_source
C C .0033 .0016 'International Tables Vol C Tables 4.2.6.8 and 6.1.1.4'
H H .0000 .0000 'International Tables Vol C Tables 4.2.6.8 and 6.1.1.4'
N N .0061 .0033 'International Tables Vol C Tables 4.2.6.8 and 6.1.1.4'
O O .0106 .0060 'International Tables Vol C Tables 4.2.6.8 and 6.1.1.4'

loop_
_geom_angle_atom_site_label_1
_geom_angle_atom_site_label_2
_geom_angle_atom_site_label_3
_geom_angle
_geom_angle_publ_flag
C13 O13 H13 109.5 no
C15 O15 H15 109.5 no
C12 C11 C16 120.01(17) no
C12 C11 C17 120.45(16) no
C16 C11 C17 119.54(16) no
C13 C12 C11 119.97(17) no
C13 C12 H12 120.0 no
C11 C12 H12 120.0 no
O13 C13 C14 121.54(16) no
O13 C13 C12 118.39(16) no
C14 C13 C12 120.06(17) no
C15 C14 C13 119.82(17) no
C15 C14 H14 120.1 no
C13 C14 H14 120.1 no
O15 C15 C14 122.18(17) no
O15 C15 C16 117.30(16) no
C14 C15 C16 120.52(17) no
C15 C16 C11 119.59(17) no
C15 C16 H16 120.2 no
C11 C16 H16 120.2 no
O12 C17 O11 122.36(17) no
O12 C17 C11 119.97(16) no
O11 C17 C11 117.67(16) no
C23 O23 H23 109.5 no
C25 O25 H25 109.5 no
C22 C21 C26 120.72(17) no
C22 C21 C27 119.13(16) no
C26 C21 C27 120.14(17) no
C23 C22 C21 119.32(17) no
C23 C22 H22 120.3 no
C21 C22 H22 120.3 no
O23 C23 C22 122.59(16) no
O23 C23 C24 116.85(16) no
C22 C23 C24 120.56(17) no
C23 C24 C25 119.73(17) no
C23 C24 H24 120.1 no
C25 C24 H24 120.1 no
O25 C25 C24 121.99(16) no
O25 C25 C26 117.70(16) no
C24 C25 C26 120.32(17) no
C25 C26 C21 119.31(17) no
C25 C26 H26 120.3 no
C21 C26 H26 120.3 no
O21 C27 O22 124.42(18) no
O21 C27 C21 120.01(18) no
O22 C27 C21 115.57(16) no
C33 N31 C35 109.46(14) no
C33 N31 C31 109.24(15) no
C35 N31 C31 110.71(15) no
C33 N31 H31 109.1 no
C35 N31 H31 109.1 no
C31 N31 H31 109.1 no
C36 N32 C32 108.69(16) no
C36 N32 C34 108.05(17) no
C32 N32 C34 108.90(16) no
N31 C31 C32 107.89(15) no
N31 C31 H31A 110.1 no
C32 C31 H31A 110.1 no
N31 C31 H31B 110.1 no
C32 C31 H31B 110.1 no
H31A C31 H31B 108.4 no
N32 C32 C31 111.67(17) no
N32 C32 H32A 109.3 no
C31 C32 H32A 109.3 no
N32 C32 H32B 109.3 no
C31 C32 H32B 109.3 no
H32A C32 H32B 107.9 no
N31 C33 C34 107.56(15) no
N31 C33 H33A 110.2 no
C34 C33 H33A 110.2 no
N31 C33 H33B 110.2 no
C34 C33 H33B 110.2 no
H33A C33 H33B 108.5 no
N32 C34 C33 111.75(15) no
N32 C34 H34A 109.3 no
C33 C34 H34A 109.3 no
N32 C34 H34B 109.3 no
C33 C34 H34B 109.3 no
H34A C34 H34B 107.9 no
N31 C35 C36 107.71(15) no
N31 C35 H35A 110.2 no
C36 C35 H35A 110.2 no
N31 C35 H35B 110.2 no
C36 C35 H35B 110.2 no
H35A C35 H35B 108.5 no
N32 C36 C35 111.87(16) no
N32 C36 H36A 109.2 no
C35 C36 H36A 109.2 no
N32 C36 H36B 109.2 no
C35 C36 H36B 109.2 no
H36A C36 H36B 107.9 no
C41 N41 C45 109.72(15) no
C41 N41 C43 110.05(15) no
C45 N41 C43 109.09(16) no
C41 N41 H41 109.3 no
C45 N41 H41 109.3 no
C43 N41 H41 109.3 no
C42 N42 C46 109.30(16) no
C42 N42 C44 108.20(15) no
C46 N42 C44 107.75(14) no
N41 C41 C42 108.13(16) no
N41 C41 H41A 110.1 no
C42 C41 H41A 110.1 no
N41 C41 H41B 110.1 no
C42 C41 H41B 110.1 no
H41A C41 H41B 108.4 no
N42 C42 C41 111.17(15) no
N42 C42 H42A 109.4 no
C41 C42 H42A 109.4 no
N42 C42 H42B 109.4 no
C41 C42 H42B 109.4 no
H42A C42 H42B 108.0 no
N41 C43 C44 108.56(14) no
N41 C43 H43A 110.0 no
C44 C43 H43A 110.0 no
N41 C43 H43B 110.0 no
C44 C43 H43B 110.0 no
H43A C43 H43B 108.4 no
N42 C44 C43 110.72(16) no
N42 C44 H44A 109.5 no
C43 C44 H44A 109.5 no
N42 C44 H44B 109.5 no
C43 C44 H44B 109.5 no
H44A C44 H44B 108.1 no
N41 C45 C46 107.98(15) no
N41 C45 H45A 110.1 no
C46 C45 H45A 110.1 no
N41 C45 H45B 110.1 no
C46 C45 H45B 110.1 no
H45A C45 H45B 108.4 no
N42 C46 C45 111.23(15) no
N42 C46 H46A 109.4 no
C45 C46 H46A 109.4 no
N42 C46 H46B 109.4 no
C45 C46 H46B 109.4 no
H46A C46 H46B 108.0 no
H1A O1 H1B 105(2) no
H2A O2 H2B 108(2) no

loop_
_geom_bond_atom_site_label_1
_geom_bond_atom_site_label_2
_geom_bond_distance
_geom_bond_publ_flag
O11 C17 1.280(2) no
O13 C13 1.365(2) no
O13 H13 .84 no
O12 C17 1.251(2) no
O15 C15 1.361(2) no
O15 H15 .84 no
C11 C12 1.391(2) no
C11 C16 1.395(2) no
C11 C17 1.507(3) no
C12 C13 1.391(3) no
C12 H12 .95 no
C13 C14 1.390(3) no
C14 C15 1.386(3) no
C14 H14 .95 no
C15 C16 1.390(2) no
C16 H16 .95 no
O21 C27 1.229(2) no
O22 C27 1.282(2) no
O23 C23 1.370(2) no
O23 H23 .84 no
O25 C25 1.364(2) no
O25 H25 .84 no
C21 C22 1.391(2) no
C21 C26 1.391(2) no
C21 C27 1.512(3) no
C22 C23 1.387(2) no
C22 H22 .95 no
C23 C24 1.389(2) no
C24 C25 1.390(3) no
C24 H24 .95 no
C25 C26 1.391(3) no
C26 H26 .95 no
N31 C33 1.495(2) no
N31 C35 1.497(2) no
N31 C31 1.498(2) no
N31 H31 .93 no
N32 C36 1.466(3) no
N32 C32 1.469(2) no
N32 C34 1.470(2) no
C31 C32 1.526(3) no
C31 H31A .99 no
C31 H31B .99 no
C32 H32A .99 no
C32 H32B .99 no
C33 C34 1.532(3) no
C33 H33A .99 no
C33 H33B .99 no
C34 H34A .99 no
C34 H34B .99 no
C35 C36 1.527(3) no
C35 H35A .99 no
C35 H35B .99 no
C36 H36A .99 no
C36 H36B .99 no
N41 C41 1.486(2) no
N41 C45 1.491(2) no
N41 C43 1.493(2) no
N41 H41 .93 no
N42 C42 1.475(2) no
N42 C46 1.477(2) no
N42 C44 1.480(2) no
C41 C42 1.529(3) no
C41 H41A .99 no
C41 H41B .99 no
C42 H42A .99 no
C42 H42B .99 no
C43 C44 1.529(3) no
C43 H43A .99 no
C43 H43B .99 no
C44 H44A .99 no
C44 H44B .99 no
C45 C46 1.533(3) no
C45 H45A .99 no
C45 H45B .99 no
C46 H46A .99 no
C46 H46B .99 no
O1 H1A .91(2) no
O1 H1B .91(2) no
O2 H2A .94(2) no
O2 H2B .90(2) no

loop_
_geom_hbond_atom_site_label_D
_geom_hbond_atom_site_label_H
_geom_hbond_atom_site_label_A
_geom_hbond_site_symmetry_A
_geom_hbond_distance_DH
_geom_hbond_distance_HA
_geom_hbond_distance_DA
_geom_hbond_angle_DHA
_geom_hbond_publ_flag
O13 H13 N32 4_565 .84 1.93 2.750(2) 167 yes
O15 H15 O1 . .84 1.82 2.656(2) 175 yes
O23 H23 O12 1_565 .84 1.85 2.684(2) 175 yes
O25 H25 O2 . .84 1.81 2.649(2) 175 yes
N31 H31 O11 . .93 1.84 2.750(2) 165 yes
N41 H41 O22 . .93 1.65 2.575(2) 173 yes
O1 H1A O22 4_565 .91 1.85 2.743(2) 167 yes
O1 H1B O11 2_645 .91 1.92 2.834(2) 173 yes
O2 H2A N42 4_575 .94 1.89 2.822(2) 173 yes
O2 H2B O11 . .90 1.96 2.827(2) 163 yes

loop_
_geom_torsion_atom_site_label_1
_geom_torsion_atom_site_label_2
_geom_torsion_atom_site_label_3
_geom_torsion_atom_site_label_4
_geom_torsion
_geom_torsion_publ_flag
C16 C11 C12 C13 1.2(3) no
C17 C11 C12 C13 -179.36(17) no
C11 C12 C13 O13 178.06(16) no
C11 C12 C13 C14 -1.0(3) no
O13 C13 C14 C15 -179.45(18) no
C12 C13 C14 C15 -.4(3) no
C13 C14 C15 O15 -177.42(17) no
C13 C14 C15 C16 1.7(3) no
O15 C15 C16 C11 177.65(17) no
C14 C15 C16 C11 -1.5(3) no
C12 C11 C16 C15 .1(3) no
C17 C11 C16 C15 -179.41(17) no
C12 C11 C17 O12 165.34(17) no
C16 C11 C17 O12 -15.2(3) no
C12 C11 C17 O11 -14.1(3) no
C16 C11 C17 O11 165.36(17) no
C26 C21 C22 C23 -1.8(3) no
C27 C21 C22 C23 178.83(17) no
C21 C22 C23 O23 -178.29(17) no
C21 C22 C23 C24 1.6(3) no
O23 C23 C24 C25 -179.91(17) no
C22 C23 C24 C25 .2(3) no
C23 C24 C25 O25 177.90(17) no
C23 C24 C25 C26 -1.8(3) no
O25 C25 C26 C21 -178.18(17) no
C24 C25 C26 C21 1.5(3) no
C22 C21 C26 C25 .3(3) no
C27 C21 C26 C25 179.62(17) no
C22 C21 C27 O21 7.5(3) no
C26 C21 C27 O21 -171.86(18) no
C22 C21 C27 O22 -172.46(17) no
C26 C21 C27 O22 8.2(3) no
C33 N31 C31 C32 60.58(19) no
C35 N31 C31 C32 -60.0(2) no
C36 N32 C32 C31 58.5(2) no
C34 N32 C32 C31 -59.0(2) no
N31 C31 C32 N32 .6(2) no
C35 N31 C33 C34 59.2(2) no
C31 N31 C33 C34 -62.15(19) no
C36 N32 C34 C33 -60.6(2) no
C32 N32 C34 C33 57.2(2) no
N31 C33 C34 N32 2.5(2) no
C33 N31 C35 C36 -62.2(2) no
C31 N31 C35 C36 58.3(2) no
C32 N32 C36 C35 -60.3(2) no
C34 N32 C36 C35 57.7(2) no
N31 C35 C36 N32 2.4(3) no
C45 N41 C41 C42 65.9(2) no
C43 N41 C41 C42 -54.1(2) no
C46 N42 C42 C41 -52.3(2) no
C44 N42 C42 C41 64.8(2) no
N41 C41 C42 N42 -9.7(2) no
C41 N41 C43 C44 64.5(2) no
C45 N41 C43 C44 -55.9(2) no
C42 N42 C44 C43 -53.9(2) no
C46 N42 C44 C43 64.2(2) no
N41 C43 C44 N42 -8.2(2) no
C41 N41 C45 C46 -55.9(2) no
C43 N41 C45 C46 64.7(2) no
C42 N42 C46 C45 62.4(2) no
C44 N42 C46 C45 -54.9(2) no
N41 C45 C46 N42 -7.6(2) no

loop_
_cod_related_entry_id
_cod_related_entry_database
_cod_related_entry_code
1 ChemSpider 30654500
